data_4514854
loop_
_publ_author_name
'Romine, Andrew M.'
'Yang, Kin S.'
'Karunananda, Malkanthi K.'
'Chen, Jason S.'
'Engle, Keary M.'

_publ_section_title
;
 Synthetic and Mechanistic Studies of a Versatile Heteroaryl Thioether
 Directing Group for Pd(II) Catalysis
;
_journal_issue 9
_journal_name_full 'ACS Catalysis'
_journal_page_first 7626
_journal_paper_doi 10.1021/acscatal.9b01471
_journal_volume 9
_journal_year 2019
_chemical_formula_moiety 'C28 H25 N O4 S2'
_chemical_formula_sum 'C28 H25 N O4 S2'
_chemical_formula_weight 503.61
_space_group_crystal_system triclinic
_space_group_IT_number 2
_space_group_name_Hall '-P 1'
_space_group_name_H-M_alt 'P -1'
_symmetry_space_group_name_Hall '-P 1'
_symmetry_space_group_name_H-M 'P -1'
_atom_sites_solution_hydrogens geom
_atom_sites_solution_primary dual
_audit_creation_date 2018-02-06
_audit_creation_method
;
Olex2 1.2-beta
(compiled 2017.08.10 svn.r3458 for OlexSys, GUI svn.r5381)
;
_cell_angle_alpha 112.337(6)
_cell_angle_beta 94.171(5)
_cell_angle_gamma 98.558(6)
_cell_formula_units_Z 2
_cell_length_a 8.4844(7)
_cell_length_b 12.3314(9)
_cell_length_c 12.7997(11)
_cell_measurement_reflns_used 8240
_cell_measurement_temperature 200
_cell_measurement_theta_max 68.398
_cell_measurement_theta_min 3.773
_cell_volume 1212.59(18)
_computing_cell_refinement 'SAINT V8.38A (?, 2016)'
_computing_data_collection 'APEX3 v2016.9-0 (Bruker, 2016)'
_computing_data_reduction 'SAINT V8.38A (?, 2016)'
_computing_molecular_graphics 'Olex2 (Dolomanov et al., 2009)'
_computing_publication_material 'Olex2 (Dolomanov et al., 2009)'
_computing_structure_refinement 'ShelXL (Sheldrick, 2015)'
_computing_structure_solution 'SHELXT (Sheldrick, 2015)'
_diffrn_ambient_temperature 200
_diffrn_detector 'Bruker APEX-II CCD'
_diffrn_detector_area_resol_mean 7.9
_diffrn_detector_type 'CCD Area Detector'
_diffrn_measured_fraction_theta_full 0.971
_diffrn_measured_fraction_theta_max 0.966
_diffrn_measurement_device 'Kappa Four-Circle Diffractometer'
_diffrn_measurement_device_type 'Bruker APEX-II CCD'
_diffrn_measurement_method '\f and \w scans'
_diffrn_radiation_monochromator 'Double Bounce Multilayer Mirrors'
_diffrn_radiation_probe x-ray
_diffrn_radiation_type CuK\a
_diffrn_radiation_wavelength 1.54178
_diffrn_reflns_av_R_equivalents 0.0410
_diffrn_reflns_av_unetI/netI 0.0443
_diffrn_reflns_Laue_measured_fraction_full 0.971
_diffrn_reflns_Laue_measured_fraction_max 0.966
_diffrn_reflns_limit_h_max 10
_diffrn_reflns_limit_h_min -10
_diffrn_reflns_limit_k_max 14
_diffrn_reflns_limit_k_min -14
_diffrn_reflns_limit_l_max 15
_diffrn_reflns_limit_l_min -15
_diffrn_reflns_number 13527
_diffrn_reflns_point_group_measured_fraction_full 0.971
_diffrn_reflns_point_group_measured_fraction_max 0.966
_diffrn_reflns_theta_full 67.679
_diffrn_reflns_theta_max 68.433
_diffrn_reflns_theta_min 3.771
_diffrn_source 'Micro Focus Rotating Anode'
_diffrn_source_type 'Bruker MicroStar FR-592'
_diffrn_standards_number 0
_exptl_absorpt_coefficient_mu 2.286
_exptl_absorpt_correction_T_max 0.7531
_exptl_absorpt_correction_T_min 0.5788
_exptl_absorpt_correction_type multi-scan
_exptl_absorpt_process_details
'SADABS-2016/2 (Bruker,2016/2) was used for absorption correction. wR2(int) was 0.1008 before and 0.0577 after correction. The Ratio of minimum to maximum transmission is 0.7686. The \l/2 correction factor is Not present.'
_exptl_crystal_colour colourless
_exptl_crystal_colour_primary colourless
_exptl_crystal_density_diffrn 1.379
_exptl_crystal_description block
_exptl_crystal_F_000 528
_exptl_crystal_size_max 0.3
_exptl_crystal_size_mid 0.29
_exptl_crystal_size_min 0.28
_refine_diff_density_max 0.622
_refine_diff_density_min -0.318
_refine_diff_density_rms 0.070
_refine_ls_extinction_method none
_refine_ls_goodness_of_fit_ref 1.046
_refine_ls_hydrogen_treatment constr
_refine_ls_matrix_type full
_refine_ls_number_parameters 318
_refine_ls_number_reflns 4305
_refine_ls_number_restraints 0
_refine_ls_restrained_S_all 1.046
_refine_ls_R_factor_all 0.0597
_refine_ls_R_factor_gt 0.0515
_refine_ls_shift/su_max 0.000
_refine_ls_shift/su_mean 0.000
_refine_ls_structure_factor_coef Fsqd
_refine_ls_weighting_details 'w=1/[\s^2^(Fo^2^)+(0.0678P)^2^+1.1005P] where P=(Fo^2^+2Fc^2^)/3'
_refine_ls_weighting_scheme calc
_refine_ls_wR_factor_gt 0.1293
_refine_ls_wR_factor_ref 0.1403
_reflns_Friedel_coverage 0.000
_reflns_number_gt 3728
_reflns_number_total 4305
_reflns_threshold_expression 'I > 2\s(I)'
_cod_data_source_file cs9b01471_si_006.cif
_cod_data_source_block engle76_0m_a
_cod_depositor_comments
;
The following automatic conversions were performed:

'_diffrn_radiation_probe' value 'X-ray' changed to 'x-ray' according
to
/home/data/users/saulius/crontab/automatic-downloads/current/ACS/lib/dictionaries/cif_core.dic
dictionary named 'cif_core.dic' version 2.4.2 from 2011-04-26.

Automatic conversion script
Id: cif_fix_values 4973 2017-02-22 13:04:09Z antanas 
;
_cod_database_code 4514854
_shelx_shelxl_version_number 2016/6
_shelx_space_group_comment
;
The symmetry employed for this shelxl refinement is uniquely defined
by the following loop, which should always be used as a source of
symmetry information in preference to the above space-group names.
They are only intended as comments.
;
_shelx_estimated_absorpt_t_max 0.567
_shelx_estimated_absorpt_t_min 0.547
_olex2_refinement_description
;
1. Fixed Uiso
 At 1.2 times of:
  All C(H) groups, All C(H,H) groups
 At 1.5 times of:
  All C(H,H,H) groups
2.a Secondary CH2 refined with riding coordinates:
 C8(H8A,H8B), C27(H27A,H27B), C22(H22A,H22B)
2.b Aromatic/amide H refined with riding coordinates:
 C17(H17), C13(H13), C24(H24), C19(H19), C12(H12), C20(H20), C2(H2), C15(H15),
 C3(H3), C14(H14), C4(H4), C25(H25), C5(H5)
2.c Idealised Me refined as rotating group:
 C23(H23A,H23B,H23C), C28(H28A,H28B,H28C)
;
_olex2_submission_special_instructions 'No special instructions were received'

loop_
_space_group_symop_operation_xyz
'x, y, z'
'-x, -y, -z'

loop_
_atom_site_label
_atom_site_type_symbol
_atom_site_fract_x
_atom_site_fract_y
_atom_site_fract_z
_atom_site_U_iso_or_equiv
_atom_site_adp_type
_atom_site_occupancy
_atom_site_site_symmetry_order
_atom_site_calc_flag
_atom_site_refinement_flags_posn
S1 S 0.44882(7) 0.41852(5) 0.80955(5) 0.03353(18) Uani 1 1 d .
S2 S 0.27123(7) 0.59502(5) 0.75640(5) 0.03379(19) Uani 1 1 d .
O1 O 0.8143(3) 0.9354(3) 0.8027(2) 0.0943(11) Uani 1 1 d .
O4 O -0.1243(2) 0.12591(17) 0.36667(19) 0.0510(5) Uani 1 1 d .
O3 O 0.0968(3) 0.1654(2) 0.4921(2) 0.0635(6) Uani 1 1 d .
O2 O 0.6412(3) 1.0350(2) 0.8968(2) 0.0788(9) Uani 1 1 d .
N1 N 0.1975(2) 0.49097(18) 0.89797(16) 0.0332(4) Uani 1 1 d .
C17 C 0.1798(3) 0.5294(2) 0.38190(19) 0.0308(5) Uani 1 1 d .
H17 H 0.096384 0.472642 0.325911 0.037 Uiso 1 1 calc R
C16 C 0.2400(3) 0.6356(2) 0.36952(19) 0.0304(5) Uani 1 1 d .
C11 C 0.3668(3) 0.7197(2) 0.45055(19) 0.0308(5) Uani 1 1 d .
C9 C 0.3615(3) 0.5923(2) 0.55755(18) 0.0289(5) Uani 1 1 d .
C21 C 0.6804(3) 0.9477(2) 0.8112(2) 0.0358(5) Uani 1 1 d .
C26 C 0.0131(3) 0.1939(2) 0.4309(2) 0.0390(6) Uani 1 1 d .
C13 C 0.3693(4) 0.8431(3) 0.3423(3) 0.0481(7) Uani 1 1 d .
H13 H 0.414195 0.912922 0.331822 0.058 Uiso 1 1 calc R
C6 C 0.3752(3) 0.3636(2) 0.90652(19) 0.0326(5) Uani 1 1 d .
C1 C 0.2398(3) 0.4117(2) 0.94409(19) 0.0325(5) Uani 1 1 d .
C24 C 0.1754(3) 0.3902(2) 0.4798(2) 0.0345(5) Uani 1 1 d .
H24 H 0.231133 0.374307 0.537902 0.041 Uiso 1 1 calc R
C19 C 0.5523(3) 0.7878(2) 0.6335(2) 0.0420(6) Uani 1 1 d .
H19 H 0.658188 0.787787 0.613905 0.050 Uiso 1 1 calc R
C12 C 0.4317(3) 0.8240(2) 0.4334(2) 0.0419(6) Uani 1 1 d .
H12 H 0.518960 0.880554 0.485767 0.050 Uiso 1 1 calc R
C20 C 0.5404(3) 0.8661(2) 0.7306(2) 0.0404(6) Uani 1 1 d .
H20 H 0.436101 0.872037 0.752039 0.049 Uiso 1 1 calc R
C8 C 0.4212(3) 0.5675(2) 0.65891(19) 0.0313(5) Uani 1 1 d .
H8A H 0.526029 0.620556 0.697540 0.038 Uiso 1 1 calc R
H8B H 0.435805 0.483606 0.633663 0.038 Uiso 1 1 calc R
C2 C 0.1589(3) 0.3775(3) 1.0213(2) 0.0427(6) Uani 1 1 d .
H2 H 0.065397 0.407555 1.046217 0.051 Uiso 1 1 calc R
C15 C 0.1770(3) 0.6597(2) 0.2760(2) 0.0385(6) Uani 1 1 d .
H15 H 0.090424 0.604259 0.221913 0.046 Uiso 1 1 calc R
C3 C 0.2173(4) 0.2996(3) 1.0606(2) 0.0486(7) Uani 1 1 d .
H3 H 0.164031 0.276877 1.113994 0.058 Uiso 1 1 calc R
C14 C 0.2402(3) 0.7619(3) 0.2635(2) 0.0449(6) Uani 1 1 d .
H14 H 0.196693 0.777950 0.201535 0.054 Uiso 1 1 calc R
C4 C 0.3531(4) 0.2533(3) 1.0236(2) 0.0466(7) Uani 1 1 d .
H4 H 0.391141 0.199863 1.052225 0.056 Uiso 1 1 calc R
C25 C 0.0517(3) 0.3070(2) 0.4153(2) 0.0381(6) Uani 1 1 d .
H25 H -0.012584 0.320026 0.358859 0.046 Uiso 1 1 calc R
C5 C 0.4329(3) 0.2846(2) 0.9455(2) 0.0410(6) Uani 1 1 d .
H5 H 0.524693 0.252724 0.919473 0.049 Uiso 1 1 calc R
C23 C 0.8108(4) 1.0727(3) 1.0716(3) 0.0638(9) Uani 1 1 d .
H23A H 0.862154 1.003314 1.039368 0.096 Uiso 1 1 calc GR
H23B H 0.711430 1.049249 1.098593 0.096 Uiso 1 1 calc GR
H23C H 0.884337 1.135604 1.135580 0.096 Uiso 1 1 calc GR
C27 C -0.1729(4) 0.0103(3) 0.3734(3) 0.0602(8) Uani 1 1 d .
H27A H -0.291745 -0.013222 0.357093 0.072 Uiso 1 1 calc R
H27B H -0.139360 0.017642 0.451907 0.072 Uiso 1 1 calc R
C22 C 0.7728(5) 1.1175(3) 0.9836(3) 0.0694(11) Uani 1 1 d .
H22A H 0.741986 1.196400 1.019444 0.083 Uiso 1 1 calc R
H22B H 0.869601 1.127993 0.947027 0.083 Uiso 1 1 calc R
C28 C -0.1018(6) -0.0825(3) 0.2928(3) 0.0711(10) Uani 1 1 d .
H28A H -0.132057 -0.088257 0.215286 0.107 Uiso 1 1 calc GR
H28B H -0.141325 -0.159284 0.297170 0.107 Uiso 1 1 calc GR
H28C H 0.015721 -0.062142 0.312071 0.107 Uiso 1 1 calc GR
C10 C 0.4240(3) 0.6971(2) 0.54749(19) 0.0307(5) Uani 1 1 d .
C7 C 0.2957(3) 0.5017(2) 0.82779(18) 0.0295(5) Uani 1 1 d .
C18 C 0.2370(3) 0.5044(2) 0.47205(18) 0.0291(5) Uani 1 1 d .

loop_
_atom_site_aniso_label
_atom_site_aniso_U_11
_atom_site_aniso_U_22
_atom_site_aniso_U_33
_atom_site_aniso_U_23
_atom_site_aniso_U_13
_atom_site_aniso_U_12
S1 0.0299(3) 0.0404(4) 0.0349(3) 0.0159(3) 0.0091(2) 0.0156(2)
S2 0.0340(3) 0.0420(4) 0.0287(3) 0.0130(2) 0.0065(2) 0.0189(2)
O1 0.0373(12) 0.113(2) 0.0686(16) -0.0264(15) 0.0002(11) -0.0037(13)
O4 0.0403(10) 0.0378(10) 0.0741(14) 0.0244(10) 0.0047(9) 0.0005(8)
O3 0.0789(16) 0.0503(13) 0.0623(13) 0.0329(11) -0.0093(12) -0.0037(11)
O2 0.0726(16) 0.0678(15) 0.0537(13) -0.0229(12) -0.0260(12) 0.0319(13)
N1 0.0275(9) 0.0386(11) 0.0298(10) 0.0092(8) 0.0026(7) 0.0075(8)
C17 0.0254(11) 0.0305(12) 0.0288(11) 0.0047(9) 0.0003(8) 0.0028(9)
C16 0.0271(11) 0.0286(12) 0.0329(11) 0.0083(9) 0.0052(9) 0.0080(9)
C11 0.0307(11) 0.0261(11) 0.0325(11) 0.0063(9) 0.0067(9) 0.0097(9)
C9 0.0251(10) 0.0335(12) 0.0252(10) 0.0058(9) 0.0045(8) 0.0125(9)
C21 0.0423(14) 0.0327(13) 0.0317(12) 0.0140(10) -0.0014(10) 0.0051(10)
C26 0.0411(14) 0.0359(13) 0.0412(13) 0.0147(11) 0.0116(11) 0.0096(11)
C13 0.0560(17) 0.0369(14) 0.0564(17) 0.0232(13) 0.0108(13) 0.0097(13)
C6 0.0296(11) 0.0335(12) 0.0302(11) 0.0091(10) 0.0009(9) 0.0039(9)
C1 0.0262(11) 0.0344(12) 0.0296(11) 0.0070(9) -0.0016(9) 0.0020(9)
C24 0.0407(13) 0.0320(13) 0.0285(11) 0.0085(10) 0.0059(10) 0.0093(10)
C19 0.0285(12) 0.0423(15) 0.0427(14) 0.0025(11) 0.0052(10) 0.0082(11)
C12 0.0425(14) 0.0291(13) 0.0472(15) 0.0093(11) 0.0061(11) 0.0025(11)
C20 0.0346(13) 0.0424(14) 0.0350(13) 0.0051(11) 0.0014(10) 0.0095(11)
C8 0.0252(11) 0.0392(13) 0.0294(11) 0.0114(10) 0.0041(9) 0.0117(9)
C2 0.0346(13) 0.0477(15) 0.0416(14) 0.0154(12) 0.0075(10) 0.0005(11)
C15 0.0341(12) 0.0418(14) 0.0404(13) 0.0165(11) 0.0020(10) 0.0102(11)
C3 0.0499(16) 0.0495(17) 0.0445(15) 0.0226(13) 0.0045(12) -0.0065(13)
C14 0.0478(15) 0.0475(16) 0.0493(15) 0.0280(13) 0.0051(12) 0.0157(13)
C4 0.0531(16) 0.0396(15) 0.0486(15) 0.0230(12) -0.0023(12) 0.0027(12)
C25 0.0350(13) 0.0368(13) 0.0453(14) 0.0186(11) 0.0049(10) 0.0091(10)
C5 0.0410(14) 0.0399(14) 0.0437(14) 0.0187(11) 0.0021(11) 0.0088(11)
C23 0.066(2) 0.068(2) 0.0465(17) 0.0163(15) -0.0030(15) 0.0003(17)
C27 0.0536(18) 0.0438(17) 0.084(2) 0.0294(16) 0.0148(16) -0.0019(14)
C22 0.091(3) 0.0430(17) 0.0491(17) -0.0039(14) -0.0308(17) 0.0164(17)
C28 0.109(3) 0.0428(18) 0.0553(19) 0.0166(15) 0.0071(19) 0.0046(18)
C10 0.0265(11) 0.0293(12) 0.0302(11) 0.0036(9) 0.0066(9) 0.0083(9)
C7 0.0248(10) 0.0327(12) 0.0256(10) 0.0054(9) 0.0004(8) 0.0079(9)
C18 0.0275(11) 0.0304(12) 0.0265(11) 0.0066(9) 0.0064(8) 0.0085(9)

loop_
_atom_type_symbol
_atom_type_description
_atom_type_scat_dispersion_real
_atom_type_scat_dispersion_imag
_atom_type_scat_source
C C 0.0181 0.0091 'International Tables Vol C Tables 4.2.6.8 and 6.1.1.4'
H H 0.0000 0.0000 'International Tables Vol C Tables 4.2.6.8 and 6.1.1.4'
N N 0.0311 0.0180 'International Tables Vol C Tables 4.2.6.8 and 6.1.1.4'
O O 0.0492 0.0322 'International Tables Vol C Tables 4.2.6.8 and 6.1.1.4'
S S 0.3331 0.5567 'International Tables Vol C Tables 4.2.6.8 and 6.1.1.4'

loop_
_geom_angle_atom_site_label_1
_geom_angle_atom_site_label_2
_geom_angle_atom_site_label_3
_geom_angle
C6 S1 C7 88.59(11)
C7 S2 C8 103.64(11)
C26 O4 C27 116.5(2)
C21 O2 C22 116.9(3)
C7 N1 C1 110.1(2)
C16 C17 H17 118.7
C18 C17 H17 118.7
C18 C17 C16 122.6(2)
C17 C16 C11 119.4(2)
C17 C16 C15 121.3(2)
C11 C16 C15 119.3(2)
C16 C11 C12 118.6(2)
C16 C11 C10 118.7(2)
C12 C11 C10 122.7(2)
C10 C9 C8 120.7(2)
C10 C9 C18 120.7(2)
C18 C9 C8 118.6(2)
O1 C21 O2 122.6(3)
O1 C21 C20 124.0(2)
O2 C21 C20 113.3(2)
O4 C26 C25 111.7(2)
O3 C26 O4 124.2(3)
O3 C26 C25 124.1(3)
C12 C13 H13 119.3
C12 C13 C14 121.5(3)
C14 C13 H13 119.3
C1 C6 S1 109.69(19)
C5 C6 S1 128.6(2)
C5 C6 C1 121.7(2)
N1 C1 C6 114.9(2)
N1 C1 C2 125.7(2)
C2 C1 C6 119.4(2)
C25 C24 H24 116.2
C25 C24 C18 127.6(2)
C18 C24 H24 116.2
C20 C19 H19 115.6
C20 C19 C10 128.7(2)
C10 C19 H19 115.6
C11 C12 H12 119.9
C13 C12 C11 120.3(2)
C13 C12 H12 119.9
C21 C20 H20 118.4
C19 C20 C21 123.1(2)
C19 C20 H20 118.4
S2 C8 H8A 110.2
S2 C8 H8B 110.2
C9 C8 S2 107.72(15)
C9 C8 H8A 110.2
C9 C8 H8B 110.2
H8A C8 H8B 108.5
C1 C2 H2 120.6
C3 C2 C1 118.8(3)
C3 C2 H2 120.6
C16 C15 H15 119.8
C14 C15 C16 120.5(2)
C14 C15 H15 119.8
C2 C3 H3 119.3
C2 C3 C4 121.3(3)
C4 C3 H3 119.3
C13 C14 H14 120.1
C15 C14 C13 119.9(3)
C15 C14 H14 120.1
C3 C4 H4 119.7
C5 C4 C3 120.6(3)
C5 C4 H4 119.7
C26 C25 H25 119.9
C24 C25 C26 120.1(2)
C24 C25 H25 119.9
C6 C5 C4 118.2(3)
C6 C5 H5 120.9
C4 C5 H5 120.9
H23A C23 H23B 109.5
H23A C23 H23C 109.5
H23B C23 H23C 109.5
C22 C23 H23A 109.5
C22 C23 H23B 109.5
C22 C23 H23C 109.5
O4 C27 H27A 109.2
O4 C27 H27B 109.2
O4 C27 C28 111.9(3)
H27A C27 H27B 107.9
C28 C27 H27A 109.2
C28 C27 H27B 109.2
O2 C22 C23 111.1(3)
O2 C22 H22A 109.4
O2 C22 H22B 109.4
C23 C22 H22A 109.4
C23 C22 H22B 109.4
H22A C22 H22B 108.0
C27 C28 H28A 109.5
C27 C28 H28B 109.5
C27 C28 H28C 109.5
H28A C28 H28B 109.5
H28A C28 H28C 109.5
H28B C28 H28C 109.5
C11 C10 C19 118.1(2)
C9 C10 C11 120.3(2)
C9 C10 C19 121.6(2)
S2 C7 S1 123.05(13)
N1 C7 S1 116.66(19)
N1 C7 S2 120.28(18)
C17 C18 C9 118.2(2)
C17 C18 C24 121.0(2)
C9 C18 C24 120.8(2)

loop_
_geom_bond_atom_site_label_1
_geom_bond_atom_site_label_2
_geom_bond_distance
S1 C6 1.736(3)
S1 C7 1.747(2)
S2 C8 1.825(2)
S2 C7 1.745(2)
O1 C21 1.176(4)
O4 C26 1.336(3)
O4 C27 1.460(4)
O3 C26 1.201(4)
O2 C21 1.316(3)
O2 C22 1.463(4)
N1 C1 1.394(3)
N1 C7 1.299(3)
C17 H17 0.9500
C17 C16 1.403(4)
C17 C18 1.377(3)
C16 C11 1.413(3)
C16 C15 1.426(4)
C11 C12 1.425(4)
C11 C10 1.438(3)
C9 C8 1.511(3)
C9 C10 1.378(4)
C9 C18 1.441(3)
C21 C20 1.471(3)
C26 C25 1.476(4)
C13 H13 0.9500
C13 C12 1.360(4)
C13 C14 1.402(4)
C6 C1 1.403(3)
C6 C5 1.383(4)
C1 C2 1.398(4)
C24 H24 0.9500
C24 C25 1.321(4)
C24 C18 1.470(4)
C19 H19 0.9500
C19 C20 1.274(4)
C19 C10 1.475(3)
C12 H12 0.9500
C20 H20 0.9500
C8 H8A 0.9900
C8 H8B 0.9900
C2 H2 0.9500
C2 C3 1.376(4)
C15 H15 0.9500
C15 C14 1.366(4)
C3 H3 0.9500
C3 C4 1.395(4)
C14 H14 0.9500
C4 H4 0.9500
C4 C5 1.386(4)
C25 H25 0.9500
C5 H5 0.9500
C23 H23A 0.9800
C23 H23B 0.9800
C23 H23C 0.9800
C23 C22 1.467(5)
C27 H27A 0.9900
C27 H27B 0.9900
C27 C28 1.462(5)
C22 H22A 0.9900
C22 H22B 0.9900
C28 H28A 0.9800
C28 H28B 0.9800
C28 H28C 0.9800
